data_2239104
loop_
_publ_author_name
'Yamin, Bohari M.'
'Sapari, Suhaila'
'Hasbullah, Siti Aishah'

_publ_section_title
;
 2,4-Dichloro-<i>N</i>-[ethyl(2-hydroxyethyl)carbamothioyl]benzamide
;
_journal_coeditor_code RN2121
_journal_issue 1
_journal_name_full 'Acta Crystallographica Section E'
_journal_page_first o33
_journal_paper_doi 10.1107/S1600536813032881
_journal_volume 70
_journal_year 2014
_chemical_formula_iupac 'C12 H14 Cl2 N2 O2 S'
_chemical_formula_moiety 'C12 H14 Cl2 N2 O2 S'
_chemical_formula_sum 'C12 H14 Cl2 N2 O2 S'
_chemical_formula_weight 321.21
_chemical_name_systematic
;
2,4-Dichloro-<i>N</i>-[ethyl(2-hydroxyethyl)carbamothioyl]benzamide
;
_space_group_IT_number 14
_symmetry_cell_setting monoclinic
_symmetry_space_group_name_Hall '-P 2yn'
_symmetry_space_group_name_H-M 'P 1 21/n 1'
_atom_sites_solution_hydrogens geom
_atom_sites_solution_primary direct
_atom_sites_solution_secondary difmap
_audit_creation_method SHELXL-97
_cell_angle_alpha 90.00
_cell_angle_beta 96.441(2)
_cell_angle_gamma 90.00
_cell_formula_units_Z 4
_cell_length_a 6.9712(4)
_cell_length_b 10.6989(6)
_cell_length_c 19.3288(10)
_cell_measurement_reflns_used 18947
_cell_measurement_temperature 300(2)
_cell_measurement_theta_max 26.5
_cell_measurement_theta_min 2.8
_cell_volume 1432.52(14)
_computing_cell_refinement 'SAINT (Bruker, 2009)'
_computing_data_collection 'SMART (Bruker,2009)'
_computing_data_reduction 'SAINT (Bruker, 2009)'
_computing_molecular_graphics
;
SHELXTL (Sheldrick, 2008)
;
_computing_publication_material
;
SHELXTL (Sheldrick, 2008), PLATON (Spek, 2009) and publCIF
(Westrip, 2010)
;
_computing_structure_refinement 'SHELXTL (Sheldrick, 2008)'
_computing_structure_solution 'SHELXTL (Sheldrick, 2008)'
_diffrn_ambient_temperature 300(2)
_diffrn_detector_area_resol_mean 83.66
_diffrn_measured_fraction_theta_full 0.99
_diffrn_measured_fraction_theta_max 0.99
_diffrn_measurement_device_type
;
Bruker SMART APEX CCD area-detector
;
_diffrn_measurement_method '\w scans'
_diffrn_radiation_monochromator graphite
_diffrn_radiation_source 'fine-focus sealed tube'
_diffrn_radiation_type MoK\a
_diffrn_radiation_wavelength 0.71073
_diffrn_reflns_av_R_equivalents 0.0358
_diffrn_reflns_av_sigmaI/netI 0.0175
_diffrn_reflns_limit_h_max 8
_diffrn_reflns_limit_h_min -8
_diffrn_reflns_limit_k_max 13
_diffrn_reflns_limit_k_min -13
_diffrn_reflns_limit_l_max 24
_diffrn_reflns_limit_l_min -24
_diffrn_reflns_number 30240
_diffrn_reflns_theta_full 26.5
_diffrn_reflns_theta_max 26.5
_diffrn_reflns_theta_min 2.8
_diffrn_standards_decay_% 0
_diffrn_standards_interval_count 0
_diffrn_standards_interval_time 0
_diffrn_standards_number 0
_exptl_absorpt_coefficient_mu 0.597
_exptl_absorpt_correction_T_max 0.900
_exptl_absorpt_correction_T_min 0.754
_exptl_absorpt_correction_type multi-scan
_exptl_absorpt_process_details '(SADABS; Bruker, 2009)'
_exptl_crystal_colour colourless
_exptl_crystal_density_diffrn 1.489
_exptl_crystal_density_method 'not measured'
_exptl_crystal_description block
_exptl_crystal_F_000 664
_exptl_crystal_size_max 0.50
_exptl_crystal_size_mid 0.40
_exptl_crystal_size_min 0.18
_refine_diff_density_max 0.44
_refine_diff_density_min -0.36
_refine_ls_extinction_method none
_refine_ls_goodness_of_fit_ref 1.156
_refine_ls_hydrogen_treatment mixed
_refine_ls_matrix_type full
_refine_ls_number_parameters 176
_refine_ls_number_reflns 2967
_refine_ls_number_restraints 1
_refine_ls_restrained_S_all 1.156
_refine_ls_R_factor_all 0.0473
_refine_ls_R_factor_gt 0.0400
_refine_ls_shift/su_max 0.002
_refine_ls_shift/su_mean 0.000
_refine_ls_structure_factor_coef Fsqd
_refine_ls_weighting_details 'calc w=1/[\s^2^(Fo^2^)+(0.0666P)^2^+0.6739P] where P=(Fo^2^+2Fc^2^)/3'
_refine_ls_weighting_scheme calc
_refine_ls_wR_factor_gt 0.1123
_refine_ls_wR_factor_ref 0.1256
_reflns_number_gt 2619
_reflns_number_total 2967
_reflns_threshold_expression I>2\s(I)
_cod_data_source_file rn2121sup1.cif
_cod_data_source_block I
_cod_original_sg_symbol_H-M 'P 21/n'
_cod_database_code 2239104
_cod_database_fobs_code 2239104

loop_
_symmetry_equiv_pos_as_xyz
'x, y, z'
'-x+1/2, y+1/2, -z+1/2'
'-x, -y, -z'
'x-1/2, -y-1/2, z-1/2'

loop_
_atom_site_type_symbol
_atom_site_label
_atom_site_fract_x
_atom_site_fract_y
_atom_site_fract_z
_atom_site_U_iso_or_equiv
_atom_site_adp_type
_atom_site_calc_flag
_atom_site_refinement_flags
_atom_site_occupancy
_atom_site_symmetry_multiplicity
Cl Cl1 0.89241(10) 0.71322(6) 0.93151(4) 0.0554(2) Uani d . 1 1
Cl Cl2 0.70111(8) 1.08652(6) 1.09352(3) 0.04474(18) Uani d . 1 1
S S1 0.75350(9) 0.90835(6) 0.64182(3) 0.04555(19) Uani d . 1 1
O O1 0.7295(4) 0.8000(2) 0.78711(10) 0.0845(9) Uani d . 1 1
O O2 1.0855(3) 1.20198(15) 0.81005(9) 0.0448(4) Uani d D 1 1
N N1 0.9083(3) 0.97467(17) 0.77030(9) 0.0367(4) Uani d . 1 1
H H1A 0.9742 1.0316 0.7937 0.044 Uiso calc R 1 1
N N2 1.0766(3) 1.03352(17) 0.68075(9) 0.0336(4) Uani d . 1 1
C C1 0.8163(3) 0.8659(2) 0.93868(12) 0.0347(5) Uani d . 1 1
C C2 0.7904(3) 0.9090(2) 1.00426(11) 0.0341(5) Uani d . 1 1
H H2B 0.8090 0.8564 1.0427 0.041 Uiso calc R 1 1
C C3 0.7364(3) 1.0320(2) 1.01142(11) 0.0331(4) Uani d . 1 1
C C4 0.7097(3) 1.1128(2) 0.95552(12) 0.0383(5) Uani d . 1 1
H H4A 0.6744 1.1956 0.9616 0.046 Uiso calc R 1 1
C C5 0.7369(3) 1.0677(2) 0.89040(12) 0.0389(5) Uani d . 1 1
H H5A 0.7198 1.1211 0.8523 0.047 Uiso calc R 1 1
C C6 0.7895(3) 0.9437(2) 0.88045(11) 0.0348(5) Uani d . 1 1
C C7 0.8036(4) 0.8964(2) 0.80809(12) 0.0446(6) Uani d . 1 1
C C8 0.9215(3) 0.97372(19) 0.69876(11) 0.0322(4) Uani d . 1 1
C C9 1.0983(4) 1.0593(2) 0.60741(11) 0.0422(5) Uani d . 1 1
H H9A 1.1651 1.1382 0.6043 0.051 Uiso calc R 1 1
H H9B 0.9712 1.0677 0.5817 0.051 Uiso calc R 1 1
C C10 1.2073(4) 0.9592(3) 0.57421(14) 0.0611(8) Uani d . 1 1
H H10A 1.2171 0.9808 0.5265 0.092 Uiso calc R 1 1
H H10B 1.1404 0.8811 0.5761 0.092 Uiso calc R 1 1
H H10C 1.3344 0.9516 0.5987 0.092 Uiso calc R 1 1
C C11 1.2412(3) 1.0729(2) 0.73058(12) 0.0409(5) Uani d . 1 1
H H11A 1.3576 1.0700 0.7074 0.049 Uiso calc R 1 1
H H11B 1.2566 1.0134 0.7687 0.049 Uiso calc R 1 1
C C12 1.2214(4) 1.2026(2) 0.76032(14) 0.0524(6) Uani d . 1 1
H H12A 1.3459 1.2306 0.7824 0.063 Uiso calc R 1 1
H H12B 1.1792 1.2604 0.7230 0.063 Uiso calc R 1 1
H H2A 1.000(4) 1.253(3) 0.8004(19) 0.081(12) Uiso d D 1 1

loop_
_atom_site_aniso_label
_atom_site_aniso_U_11
_atom_site_aniso_U_22
_atom_site_aniso_U_33
_atom_site_aniso_U_12
_atom_site_aniso_U_13
_atom_site_aniso_U_23
Cl1 0.0691(4) 0.0333(3) 0.0679(4) -0.0079(3) 0.0262(3) -0.0030(3)
Cl2 0.0400(3) 0.0580(4) 0.0379(3) -0.0032(2) 0.0114(2) -0.0079(2)
S1 0.0486(4) 0.0481(4) 0.0379(3) -0.0119(3) -0.0042(3) -0.0043(2)
O1 0.134(2) 0.0746(15) 0.0452(11) -0.0699(15) 0.0110(12) -0.0104(10)
O2 0.0520(10) 0.0357(9) 0.0459(9) 0.0000(7) 0.0017(8) -0.0053(7)
N1 0.0424(10) 0.0378(10) 0.0308(9) -0.0154(8) 0.0083(7) -0.0074(7)
N2 0.0371(9) 0.0357(9) 0.0283(9) -0.0033(7) 0.0053(7) -0.0009(7)
C1 0.0263(9) 0.0346(11) 0.0446(12) -0.0094(8) 0.0101(8) -0.0020(9)
C2 0.0248(9) 0.0414(12) 0.0366(11) -0.0071(8) 0.0059(8) 0.0043(9)
C3 0.0216(9) 0.0454(12) 0.0329(10) -0.0039(8) 0.0061(7) -0.0021(9)
C4 0.0310(10) 0.0399(12) 0.0451(12) 0.0016(9) 0.0090(9) 0.0016(9)
C5 0.0321(11) 0.0462(13) 0.0390(12) -0.0038(9) 0.0065(9) 0.0078(9)
C6 0.0275(9) 0.0429(12) 0.0349(11) -0.0120(8) 0.0072(8) -0.0015(9)
C7 0.0516(13) 0.0450(13) 0.0378(12) -0.0214(11) 0.0077(10) -0.0044(10)
C8 0.0383(11) 0.0268(10) 0.0316(10) 0.0000(8) 0.0047(8) -0.0035(8)
C9 0.0478(13) 0.0489(13) 0.0306(11) -0.0012(10) 0.0070(9) 0.0062(9)
C10 0.0576(16) 0.087(2) 0.0398(13) 0.0117(15) 0.0123(12) -0.0085(14)
C11 0.0362(11) 0.0508(13) 0.0362(11) -0.0079(10) 0.0064(9) -0.0002(10)
C12 0.0644(16) 0.0461(14) 0.0464(14) -0.0239(12) 0.0055(12) -0.0024(11)

loop_
_atom_type_symbol
_atom_type_description
_atom_type_scat_dispersion_real
_atom_type_scat_dispersion_imag
_atom_type_scat_source
C C 0.0033 0.0016 'International Tables Vol C Tables 4.2.6.8 and 6.1.1.4'
H H 0.0000 0.0000 'International Tables Vol C Tables 4.2.6.8 and 6.1.1.4'
N N 0.0061 0.0033 'International Tables Vol C Tables 4.2.6.8 and 6.1.1.4'
O O 0.0106 0.0060 'International Tables Vol C Tables 4.2.6.8 and 6.1.1.4'
S S 0.1246 0.1234 'International Tables Vol C Tables 4.2.6.8 and 6.1.1.4'
Cl Cl 0.1484 0.1585 'International Tables Vol C Tables 4.2.6.8 and 6.1.1.4'

loop_
_geom_angle_atom_site_label_1
_geom_angle_atom_site_label_2
_geom_angle_atom_site_label_3
_geom_angle
C12 O2 H2A 112(3)
C7 N1 C8 128.33(18)
C7 N1 H1A 115.8
C8 N1 H1A 115.8
C8 N2 C9 121.02(18)
C8 N2 C11 124.05(17)
C9 N2 C11 114.86(17)
C2 C1 C6 121.5(2)
C2 C1 Cl1 117.57(17)
C6 C1 Cl1 120.91(17)
C1 C2 C3 118.5(2)
C1 C2 H2B 120.8
C3 C2 H2B 120.8
C2 C3 C4 122.2(2)
C2 C3 Cl2 118.74(16)
C4 C3 Cl2 119.03(17)
C3 C4 C5 118.3(2)
C3 C4 H4A 120.8
C5 C4 H4A 120.8
C4 C5 C6 121.6(2)
C4 C5 H5A 119.2
C6 C5 H5A 119.2
C1 C6 C5 118.0(2)
C1 C6 C7 122.3(2)
C5 C6 C7 119.6(2)
O1 C7 N1 125.2(2)
O1 C7 C6 122.2(2)
N1 C7 C6 112.59(18)
N2 C8 N1 113.57(17)
N2 C8 S1 123.90(16)
N1 C8 S1 122.48(16)
N2 C9 C10 113.0(2)
N2 C9 H9A 109.0
C10 C9 H9A 109.0
N2 C9 H9B 109.0
C10 C9 H9B 109.0
H9A C9 H9B 107.8
C9 C10 H10A 109.5
C9 C10 H10B 109.5
H10A C10 H10B 109.5
C9 C10 H10C 109.5
H10A C10 H10C 109.5
H10B C10 H10C 109.5
N2 C11 C12 114.4(2)
N2 C11 H11A 108.7
C12 C11 H11A 108.7
N2 C11 H11B 108.7
C12 C11 H11B 108.7
H11A C11 H11B 107.6
O2 C12 C11 110.37(19)
O2 C12 H12A 109.6
C11 C12 H12A 109.6
O2 C12 H12B 109.6
C11 C12 H12B 109.6
H12A C12 H12B 108.1

loop_
_geom_bond_atom_site_label_1
_geom_bond_atom_site_label_2
_geom_bond_distance
Cl1 C1 1.728(2)
Cl2 C3 1.734(2)
S1 C8 1.668(2)
O1 C7 1.203(3)
O2 C12 1.423(3)
O2 H2A 0.815(10)
N1 C7 1.374(3)
N1 C8 1.396(3)
N1 H1A 0.8600
N2 C8 1.336(3)
N2 C9 1.468(3)
N2 C11 1.474(3)
C1 C2 1.380(3)
C1 C6 1.395(3)
C2 C3 1.380(3)
C2 H2B 0.9300
C3 C4 1.380(3)
C4 C5 1.381(3)
C4 H4A 0.9300
C5 C6 1.395(3)
C5 H5A 0.9300
C6 C7 1.501(3)
C9 C10 1.498(4)
C9 H9A 0.9700
C9 H9B 0.9700
C10 H10A 0.9600
C10 H10B 0.9600
C10 H10C 0.9600
C11 C12 1.514(4)
C11 H11A 0.9700
C11 H11B 0.9700
C12 H12A 0.9700
C12 H12B 0.9700

loop_
_geom_hbond_atom_site_label_D
_geom_hbond_atom_site_label_H
_geom_hbond_atom_site_label_A
_geom_hbond_site_symmetry_A
_geom_hbond_distance_DH
_geom_hbond_distance_HA
_geom_hbond_distance_DA
_geom_hbond_angle_DHA
_geom_hbond_publ_flag
N1 H1A O2 1_555 0.86 1.99 2.796(3) 155 yes
C9 H9B S1 1_555 0.97 2.64 3.031(3) 105 yes
O2 H2A S1 2_656 0.81(3) 2.75(3) 3.438(2) 143(3) yes
O2 H2A O1 2_656 0.81(3) 2.25(3) 2.920(3) 140(3) yes

loop_
_geom_torsion_atom_site_label_1
_geom_torsion_atom_site_label_2
_geom_torsion_atom_site_label_3
_geom_torsion_atom_site_label_4
_geom_torsion
C6 C1 C2 C3 0.2(3)
Cl1 C1 C2 C3 177.72(15)
C1 C2 C3 C4 -0.7(3)
C1 C2 C3 Cl2 179.34(15)
C2 C3 C4 C5 0.6(3)
Cl2 C3 C4 C5 -179.50(16)
C3 C4 C5 C6 0.2(3)
C2 C1 C6 C5 0.5(3)
Cl1 C1 C6 C5 -176.96(15)
C2 C1 C6 C7 -175.70(19)
Cl1 C1 C6 C7 6.8(3)
C4 C5 C6 C1 -0.7(3)
C4 C5 C6 C7 175.6(2)
C8 N1 C7 O1 13.0(5)
C8 N1 C7 C6 -167.0(2)
C1 C6 C7 O1 44.6(4)
C5 C6 C7 O1 -131.6(3)
C1 C6 C7 N1 -135.5(2)
C5 C6 C7 N1 48.4(3)
C9 N2 C8 N1 -170.21(19)
C11 N2 C8 N1 12.9(3)
C9 N2 C8 S1 7.5(3)
C11 N2 C8 S1 -169.33(17)
C7 N1 C8 N2 -160.2(2)
C7 N1 C8 S1 22.0(3)
C8 N2 C9 C10 -92.3(3)
C11 N2 C9 C10 84.8(3)
C8 N2 C11 C12 -89.9(3)
C9 N2 C11 C12 93.1(2)
N2 C11 C12 O2 74.2(3)
